data_1507062
loop_
_publ_author_name
'Suijkerbuijk, Bart M. J. M.'
'Lutz, Martin'
'Spek, Anthony L.'
'van Koten, Gerard'
'Klein Gebbink, Robertus J. M.'

_publ_section_title
;
 Pincer-porphyrin hybrids.
;
_journal_issue 18
_journal_name_full 'Organic letters'
_journal_page_first 3023
_journal_page_last 3026
_journal_paper_doi 10.1021/ol049034s
_journal_volume 6
_journal_year 2004
_chemical_formula_moiety 'C132 H137.93 Cl4 N4 Pd4.04 S8, 4(C7 H8)'
_chemical_formula_sum 'C160 H169.93 Cl4 N4 Pd4.04 S8'
_chemical_formula_weight 2977.07
_chemical_name_systematic
; 
 ? 
;
_space_group_IT_number 2
_symmetry_cell_setting triclinic
_symmetry_space_group_name_Hall '-P 1'
_symmetry_space_group_name_H-M 'P -1'
_atom_sites_solution_hydrogens geom
_atom_sites_solution_primary heavy
_atom_sites_solution_secondary difmap
_audit_creation_method SHELXL-97
_cell_angle_alpha 68.0524(7)
_cell_angle_beta 86.0962(7)
_cell_angle_gamma 89.2137(7)
_cell_formula_units_Z 1
_cell_length_a 15.0209(2)
_cell_length_b 17.1924(2)
_cell_length_c 17.7209(3)
_cell_measurement_reflns_used 100628
_cell_measurement_temperature 150(2)
_cell_measurement_theta_max 25.03
_cell_measurement_theta_min 1.02
_cell_volume 4234.49(11)
_computing_cell_refinement HKL2000
_computing_data_collection 'Nonius COLLECT'
_computing_data_reduction HKL2000
_computing_structure_refinement 'SHELXL-97 (Sheldrick, 1997)'
_computing_structure_solution 'DIRDIF-97 (Beurskens et al., 1997)'
_diffrn_ambient_temperature 150(2)
_diffrn_measured_fraction_theta_full 0.995
_diffrn_measured_fraction_theta_max 0.995
_diffrn_measurement_device_type 'Nonius KappaCCD'
_diffrn_radiation_monochromator graphite
_diffrn_radiation_source 'rotating anode'
_diffrn_radiation_type MoK\a
_diffrn_radiation_wavelength 0.71073
_diffrn_reflns_av_R_equivalents 0.0903
_diffrn_reflns_av_sigmaI/netI 0.0916
_diffrn_reflns_limit_h_max 17
_diffrn_reflns_limit_h_min -17
_diffrn_reflns_limit_k_max 20
_diffrn_reflns_limit_k_min -18
_diffrn_reflns_limit_l_max 21
_diffrn_reflns_limit_l_min 0
_diffrn_reflns_number 58270
_diffrn_reflns_theta_full 25.05
_diffrn_reflns_theta_max 25.05
_diffrn_reflns_theta_min 1.24
_exptl_absorpt_coefficient_mu 0.628
_exptl_absorpt_correction_type none
_exptl_crystal_colour 'dark red'
_exptl_crystal_density_diffrn 1.167
_exptl_crystal_density_method 'not measured'
_exptl_crystal_description plate
_exptl_crystal_F_000 1540
_exptl_crystal_size_max 0.24
_exptl_crystal_size_mid 0.21
_exptl_crystal_size_min 0.06
_platon_squeeze_details ' ?'
_refine_diff_density_max 0.816
_refine_diff_density_min -0.527
_refine_diff_density_rms 0.088
_refine_ls_extinction_method none
_refine_ls_goodness_of_fit_ref 0.994
_refine_ls_hydrogen_treatment constr
_refine_ls_matrix_type full
_refine_ls_number_parameters 832
_refine_ls_number_reflns 14915
_refine_ls_number_restraints 744
_refine_ls_restrained_S_all 1.139
_refine_ls_R_factor_all 0.0918
_refine_ls_R_factor_gt 0.0506
_refine_ls_shift/su_max 0.003
_refine_ls_shift/su_mean 0.000
_refine_ls_structure_factor_coef Fsqd
_refine_ls_weighting_details 'calc w=1/[\s^2^(Fo^2^)+(0.0636P)^2^+0.0000P] where P=(Fo^2^+2Fc^2^)/3'
_refine_ls_weighting_scheme calc
_refine_ls_wR_factor_gt 0.1170
_refine_ls_wR_factor_ref 0.1277
_reflns_number_gt 9456
_reflns_number_total 14915
_reflns_threshold_expression I>2\s(I)
_cod_data_source_file ol049034ssi20040525_074141.cif
_cod_data_source_block s2778a
_cod_original_cell_volume 4234.49(10)
_cod_database_code 1507062

loop_
_symmetry_equiv_pos_as_xyz
'x, y, z'
'-x, -y, -z'

loop_
_atom_site_label
_atom_site_type_symbol
_atom_site_fract_x
_atom_site_fract_y
_atom_site_fract_z
_atom_site_U_iso_or_equiv
_atom_site_adp_type
_atom_site_occupancy
_atom_site_symmetry_multiplicity
_atom_site_calc_flag
_atom_site_refinement_flags
_atom_site_disorder_group
Pd1 Pd -0.06896(2) 0.73945(2) 0.59827(2) 0.03028(13) Uani 1 1 d . .
Pd2 Pd 0.71101(2) 0.48489(3) 1.01263(2) 0.03356(13) Uani 1 1 d . .
Pd3 Pd 0.5000 0.5000 0.5000 0.027(6) Uani 0.037(2) 2 d SP 1
Cl1 Cl -0.20992(8) 0.78053(9) 0.64189(8) 0.0424(3) Uani 1 1 d . .
Cl2 Cl 0.76841(9) 0.48152(9) 1.13546(8) 0.0463(4) Uani 1 1 d . .
S1 S 0.01328(8) 0.83211(8) 0.63121(8) 0.0353(3) Uani 1 1 d . .
S2 S -0.13132(8) 0.63288(8) 0.57188(8) 0.0325(3) Uani 1 1 d . .
S3 S 0.63684(9) 0.35861(9) 1.05969(8) 0.0382(3) Uani 1 1 d . .
S4 S 0.79277(8) 0.60235(8) 0.92981(8) 0.0346(3) Uani 1 1 d . .
N1 N 0.3948(2) 0.5443(2) 0.4333(2) 0.0246(9) Uani 1 1 d . .
N2 N 0.4405(2) 0.5380(2) 0.5914(2) 0.0280(10) Uani 1 1 d . .
H2N H 0.4674 0.5264 0.5512 0.034 Uiso 0.963(2) 1 calc PR 2
C1 C 0.3829(3) 0.5449(3) 0.3567(3) 0.0266(11) Uani 1 1 d . .
C2 C 0.3027(3) 0.5893(3) 0.3248(3) 0.0331(12) Uani 1 1 d . .
H2 H 0.2808 0.5985 0.2731 0.040 Uiso 1 1 calc R .
C3 C 0.2649(3) 0.6152(3) 0.3829(3) 0.0285(12) Uani 1 1 d . .
H3 H 0.2117 0.6465 0.3797 0.034 Uiso 1 1 calc R .
C4 C 0.3215(3) 0.5859(3) 0.4508(3) 0.0267(11) Uani 1 1 d . .
C5 C 0.3015(3) 0.5958(3) 0.5258(3) 0.0277(11) Uani 1 1 d . .
C6 C 0.3562(3) 0.5715(3) 0.5906(3) 0.0264(11) Uani 1 1 d . .
C7 C 0.3375(3) 0.5763(3) 0.6691(3) 0.0295(12) Uani 1 1 d . .
H7 H 0.2834 0.5945 0.6879 0.035 Uiso 1 1 calc R .
C8 C 0.4112(3) 0.5502(3) 0.7120(3) 0.0325(12) Uani 1 1 d . .
H8 H 0.4178 0.5490 0.7653 0.039 Uiso 1 1 calc R .
C9 C 0.4762(3) 0.5255(3) 0.6649(3) 0.0289(12) Uani 1 1 d . .
C10 C 0.5605(3) 0.4915(3) 0.6870(3) 0.0277(11) Uani 1 1 d . .
C11 C 0.2132(3) 0.6332(3) 0.5376(3) 0.0269(11) Uani 1 1 d . .
C12 C 0.2093(3) 0.7037(3) 0.5590(3) 0.0304(12) Uani 1 1 d . .
H12 H 0.2632 0.7290 0.5642 0.036 Uiso 1 1 calc R .
C13 C 0.1276(3) 0.7377(3) 0.5728(3) 0.0275(11) Uani 1 1 d . .
C14 C 0.0478(3) 0.7018(3) 0.5650(3) 0.0277(11) Uani 1 1 d . .
C15 C 0.0514(3) 0.6325(3) 0.5406(3) 0.0279(11) Uani 1 1 d . .
C16 C 0.1334(3) 0.5986(3) 0.5285(3) 0.0291(12) Uani 1 1 d . .
H16 H 0.1348 0.5508 0.5138 0.035 Uiso 1 1 calc R .
C17 C 0.1251(3) 0.8157(3) 0.5920(3) 0.0361(13) Uani 1 1 d . .
H17A H 0.1428 0.8647 0.5421 0.043 Uiso 1 1 calc R .
H17B H 0.1685 0.8109 0.6331 0.043 Uiso 1 1 calc R .
C18 C -0.0334(3) 0.5939(3) 0.5287(3) 0.0337(12) Uani 1 1 d . .
H18A H -0.0309 0.5321 0.5557 0.040 Uiso 1 1 calc R .
H18B H -0.0391 0.6079 0.4698 0.040 Uiso 1 1 calc R .
C19 C 0.0167(3) 0.7823(3) 0.7397(3) 0.0364(13) Uani 1 1 d . .
C20 C -0.0403(3) 0.8103(4) 0.7877(3) 0.0450(15) Uani 1 1 d . .
H20 H -0.0814 0.8534 0.7631 0.054 Uiso 1 1 calc R .
C21 C -0.0382(4) 0.7761(4) 0.8715(3) 0.0519(16) Uani 1 1 d . .
H21 H -0.0788 0.7961 0.9034 0.062 Uiso 1 1 calc R .
C22 C 0.0203(3) 0.7141(3) 0.9107(3) 0.0446(14) Uani 1 1 d D .
C23 C 0.0766(4) 0.6856(4) 0.8614(4) 0.0570(17) Uani 1 1 d . .
H23 H 0.1175 0.6424 0.8861 0.068 Uiso 1 1 calc R .
C24 C 0.0749(4) 0.7184(4) 0.7773(4) 0.0531(17) Uani 1 1 d . .
H24 H 0.1138 0.6970 0.7453 0.064 Uiso 1 1 calc R .
C25 C 0.0285(3) 0.6806(4) 1.0024(3) 0.0617(18) Uani 1 1 d D .
C26A C -0.0629(7) 0.6743(16) 1.0491(7) 0.043(7) Uani 0.32(2) 1 d PDU 3
H26A H -0.0553 0.6522 1.1079 0.065 Uiso 0.32(2) 1 calc PR 3
H26B H -0.1023 0.6367 1.0362 0.065 Uiso 0.32(2) 1 calc PR 3
H26C H -0.0895 0.7301 1.0331 0.065 Uiso 0.32(2) 1 calc PR 3
C27A C 0.0845(18) 0.7478(14) 1.0214(9) 0.106(11) Uani 0.32(2) 1 d PDU 3
H27A H 0.0917 0.7281 1.0802 0.159 Uiso 0.32(2) 1 calc PR 3
H27B H 0.0530 0.8013 1.0040 0.159 Uiso 0.32(2) 1 calc PR 3
H27C H 0.1433 0.7556 0.9919 0.159 Uiso 0.32(2) 1 calc PR 3
C28A C 0.0770(19) 0.5978(12) 1.0347(8) 0.127(13) Uani 0.32(2) 1 d PDU 3
H28A H 0.0804 0.5803 1.0938 0.190 Uiso 0.32(2) 1 calc PR 3
H28B H 0.1374 0.6046 1.0083 0.190 Uiso 0.32(2) 1 calc PR 3
H28C H 0.0444 0.5551 1.0229 0.190 Uiso 0.32(2) 1 calc PR 3
C26B C -0.0460(7) 0.7100(8) 1.0474(5) 0.060(3) Uani 0.68(2) 1 d PDU 4
H26D H -0.0375 0.6867 1.1060 0.090 Uiso 0.68(2) 1 calc PR 4
H26E H -0.1036 0.6910 1.0375 0.090 Uiso 0.68(2) 1 calc PR 4
H26F H -0.0447 0.7714 1.0279 0.090 Uiso 0.68(2) 1 calc PR 4
C27B C 0.1203(5) 0.7038(9) 1.0216(5) 0.080(4) Uani 0.68(2) 1 d PDU 4
H27D H 0.1249 0.6817 1.0808 0.120 Uiso 0.68(2) 1 calc PR 4
H27E H 0.1274 0.7649 1.0000 0.120 Uiso 0.68(2) 1 calc PR 4
H27F H 0.1671 0.6795 0.9962 0.120 Uiso 0.68(2) 1 calc PR 4
C28B C 0.0242(8) 0.5816(4) 1.0353(5) 0.072(4) Uani 0.68(2) 1 d PDU 4
H28D H 0.0296 0.5589 1.0944 0.108 Uiso 0.68(2) 1 calc PR 4
H28E H 0.0732 0.5611 1.0086 0.108 Uiso 0.68(2) 1 calc PR 4
H28F H -0.0329 0.5635 1.0233 0.108 Uiso 0.68(2) 1 calc PR 4
C29 C -0.1992(3) 0.6752(3) 0.4867(3) 0.0294(12) Uani 1 1 d . .
C30 C -0.2634(3) 0.6239(3) 0.4791(3) 0.0434(14) Uani 1 1 d . .
H30 H -0.2710 0.5685 0.5185 0.052 Uiso 1 1 calc R .
C31 C -0.3172(4) 0.6519(4) 0.4145(4) 0.0521(16) Uani 1 1 d . .
H31 H -0.3609 0.6149 0.4096 0.063 Uiso 1 1 calc R .
C32 C -0.3094(3) 0.7322(3) 0.3569(3) 0.0501(15) Uani 1 1 d D .
C33 C -0.2462(4) 0.7842(4) 0.3677(3) 0.0516(16) Uani 1 1 d . .
H33 H -0.2407 0.8407 0.3304 0.062 Uiso 1 1 calc R .
C34 C -0.1908(3) 0.7561(3) 0.4313(3) 0.0407(14) Uani 1 1 d . .
H34 H -0.1471 0.7927 0.4367 0.049 Uiso 1 1 calc R .
C35 C -0.3698(4) 0.7608(4) 0.2866(4) 0.075(2) Uani 1 1 d D .
C36A C -0.4296(11) 0.6953(8) 0.2794(10) 0.090(8) Uani 0.374(10) 1 d PDU 5
H36A H -0.4683 0.7213 0.2345 0.135 Uiso 0.374(10) 1 calc PR 5
H36B H -0.4665 0.6693 0.3304 0.135 Uiso 0.374(10) 1 calc PR 5
H36C H -0.3933 0.6523 0.2686 0.135 Uiso 0.374(10) 1 calc PR 5
C37A C -0.3056(10) 0.7953(14) 0.2052(5) 0.137(11) Uani 0.374(10) 1 d PDU 5
H37A H -0.3416 0.8158 0.1577 0.206 Uiso 0.374(10) 1 calc PR 5
H37B H -0.2672 0.7500 0.2018 0.206 Uiso 0.374(10) 1 calc PR 5
H37C H -0.2685 0.8414 0.2061 0.206 Uiso 0.374(10) 1 calc PR 5
C38A C -0.4242(12) 0.8381(10) 0.2873(12) 0.125(10) Uani 0.374(10) 1 d PDU 5
H38A H -0.4638 0.8554 0.2424 0.188 Uiso 0.374(10) 1 calc PR 5
H38B H -0.3832 0.8843 0.2808 0.188 Uiso 0.374(10) 1 calc PR 5
H38C H -0.4599 0.8232 0.3393 0.188 Uiso 0.374(10) 1 calc PR 5
C36B C -0.3594(9) 0.7036(6) 0.2372(6) 0.096(5) Uani 0.626(10) 1 d PDU 6
H36D H -0.4000 0.7220 0.1930 0.144 Uiso 0.626(10) 1 calc PR 6
H36E H -0.3740 0.6456 0.2732 0.144 Uiso 0.626(10) 1 calc PR 6
H36F H -0.2978 0.7069 0.2143 0.144 Uiso 0.626(10) 1 calc PR 6
C37B C -0.3610(8) 0.8522(4) 0.2332(6) 0.089(5) Uani 0.626(10) 1 d PDU 6
H37D H -0.4030 0.8657 0.1903 0.134 Uiso 0.626(10) 1 calc PR 6
H37E H -0.2999 0.8644 0.2084 0.134 Uiso 0.626(10) 1 calc PR 6
H37F H -0.3743 0.8862 0.2663 0.134 Uiso 0.626(10) 1 calc PR 6
C38B C -0.4706(4) 0.7449(8) 0.3255(6) 0.115(6) Uani 0.626(10) 1 d PDU 6
H38D H -0.5118 0.7629 0.2817 0.172 Uiso 0.626(10) 1 calc PR 6
H38E H -0.4816 0.7770 0.3606 0.172 Uiso 0.626(10) 1 calc PR 6
H38F H -0.4800 0.6850 0.3579 0.172 Uiso 0.626(10) 1 calc PR 6
C39 C 0.5918(3) 0.4920(3) 0.7658(3) 0.0282(12) Uani 1 1 d . .
C40 C 0.5516(3) 0.4428(3) 0.8413(3) 0.0304(12) Uani 1 1 d . .
H40 H 0.5014 0.4087 0.8441 0.036 Uiso 1 1 calc R .
C41 C 0.5840(3) 0.4428(3) 0.9131(3) 0.0339(13) Uani 1 1 d . .
C42 C 0.6592(3) 0.4908(3) 0.9102(3) 0.0291(12) Uani 1 1 d . .
C43 C 0.7003(3) 0.5420(3) 0.8333(3) 0.0298(12) Uani 1 1 d . .
C44 C 0.6657(3) 0.5418(3) 0.7630(3) 0.0268(11) Uani 1 1 d . .
H44 H 0.6929 0.5764 0.7115 0.032 Uiso 1 1 calc R .
C45 C 0.5416(3) 0.3900(3) 0.9960(3) 0.0380(13) Uani 1 1 d . .
H45A H 0.5103 0.3404 0.9942 0.046 Uiso 1 1 calc R .
H45B H 0.4986 0.4230 1.0163 0.046 Uiso 1 1 calc R .
C46 C 0.7841(3) 0.5895(3) 0.8330(3) 0.0348(13) Uani 1 1 d . .
H46A H 0.7840 0.6454 0.7884 0.042 Uiso 1 1 calc R .
H46B H 0.8367 0.5589 0.8224 0.042 Uiso 1 1 calc R .
C47 C 0.5913(3) 0.3175(3) 1.1623(3) 0.0343(13) Uani 1 1 d . .
C48 C 0.5018(3) 0.3208(3) 1.1858(3) 0.0425(14) Uani 1 1 d . .
H48 H 0.4612 0.3516 1.1469 0.051 Uiso 1 1 calc R .
C49 C 0.4720(3) 0.2790(3) 1.2665(3) 0.0395(14) Uani 1 1 d . .
H49 H 0.4104 0.2806 1.2821 0.047 Uiso 1 1 calc R .
C50 C 0.5302(3) 0.2342(3) 1.3258(3) 0.0369(13) Uani 1 1 d D .
C51 C 0.6185(3) 0.2331(3) 1.3014(3) 0.0360(13) Uani 1 1 d . .
H51 H 0.6595 0.2041 1.3406 0.043 Uiso 1 1 calc R .
C52 C 0.6494(3) 0.2737(3) 1.2198(3) 0.0421(14) Uani 1 1 d . .
H52 H 0.7108 0.2711 1.2040 0.050 Uiso 1 1 calc R .
C53 C 0.4921(3) 0.1854(3) 1.4126(3) 0.0444(15) Uani 1 1 d D .
C54 C 0.4329(4) 0.2414(3) 1.4449(3) 0.0625(18) Uani 1 1 d D .
H54A H 0.4093 0.2087 1.5007 0.094 Uiso 1 1 calc R .
H54B H 0.3833 0.2625 1.4098 0.094 Uiso 1 1 calc R .
H54C H 0.4684 0.2888 1.4449 0.094 Uiso 1 1 calc R .
C55 C 0.5663(3) 0.1497(4) 1.4714(3) 0.0628(19) Uani 1 1 d D .
H55A H 0.5395 0.1188 1.5264 0.094 Uiso 1 1 calc R .
H55B H 0.6035 0.1959 1.4720 0.094 Uiso 1 1 calc R .
H55C H 0.6033 0.1119 1.4531 0.094 Uiso 1 1 calc R .
C56 C 0.4358(3) 0.1110(3) 1.4117(3) 0.0606(18) Uani 1 1 d D .
H56A H 0.4107 0.0787 1.4670 0.091 Uiso 1 1 calc R .
H56B H 0.4738 0.0748 1.3921 0.091 Uiso 1 1 calc R .
H56C H 0.3873 0.1325 1.3754 0.091 Uiso 1 1 calc R .
C57 C 0.7224(3) 0.6891(3) 0.9233(3) 0.0392(13) Uani 1 1 d . .
C58 C 0.7067(4) 0.7531(4) 0.8506(4) 0.0628(18) Uani 1 1 d . .
H58 H 0.7344 0.7522 0.8011 0.075 Uiso 1 1 calc R .
C59 C 0.6512(5) 0.8184(4) 0.8487(4) 0.082(2) Uani 1 1 d . .
H59 H 0.6417 0.8621 0.7980 0.098 Uiso 1 1 calc R .
C60 C 0.6083(4) 0.8214(3) 0.9210(4) 0.0636(19) Uani 1 1 d D .
C61 C 0.6321(4) 0.7598(4) 0.9941(4) 0.0587(17) Uani 1 1 d . .
H61 H 0.6102 0.7633 1.0443 0.070 Uiso 1 1 calc R .
C62 C 0.6866(4) 0.6942(4) 0.9952(3) 0.0492(15) Uani 1 1 d . .
H62 H 0.6995 0.6521 1.0459 0.059 Uiso 1 1 calc R .
C63 C 0.5422(4) 0.8913(4) 0.9174(4) 0.087(2) Uani 1 1 d D .
C64A C 0.4541(12) 0.8547(12) 0.966(2) 0.18(2) Uani 0.277(12) 1 d PDU 7
H64A H 0.4133 0.9005 0.9640 0.266 Uiso 0.277(12) 1 calc PR 7
H64B H 0.4659 0.8223 1.0233 0.266 Uiso 0.277(12) 1 calc PR 7
H64C H 0.4269 0.8180 0.9431 0.266 Uiso 0.277(12) 1 calc PR 7
C65A C 0.523(2) 0.9441(18) 0.8283(8) 0.22(3) Uani 0.277(12) 1 d PDU 7
H65A H 0.4800 0.9875 0.8272 0.325 Uiso 0.277(12) 1 calc PR 7
H65B H 0.4993 0.9077 0.8031 0.325 Uiso 0.277(12) 1 calc PR 7
H65C H 0.5790 0.9706 0.7980 0.325 Uiso 0.277(12) 1 calc PR 7
C66A C 0.5837(16) 0.9502(17) 0.954(3) 0.22(3) Uani 0.277(12) 1 d PDU 7
H66A H 0.5417 0.9948 0.9526 0.332 Uiso 0.277(12) 1 calc PR 7
H66B H 0.6393 0.9750 0.9227 0.332 Uiso 0.277(12) 1 calc PR 7
H66C H 0.5964 0.9178 1.0110 0.332 Uiso 0.277(12) 1 calc PR 7
C64B C 0.4589(5) 0.8807(7) 0.8746(7) 0.100(4) Uani 0.723(12) 1 d PDU 8
H64D H 0.4162 0.9250 0.8723 0.150 Uiso 0.723(12) 1 calc PR 8
H64E H 0.4309 0.8258 0.9054 0.150 Uiso 0.723(12) 1 calc PR 8
H64F H 0.4772 0.8846 0.8191 0.150 Uiso 0.723(12) 1 calc PR 8
C65B C 0.5850(6) 0.9780(4) 0.8701(7) 0.093(4) Uani 0.723(12) 1 d PDU 8
H65D H 0.5416 1.0216 0.8681 0.140 Uiso 0.723(12) 1 calc PR 8
H65E H 0.6037 0.9827 0.8145 0.140 Uiso 0.723(12) 1 calc PR 8
H65F H 0.6372 0.9849 0.8975 0.140 Uiso 0.723(12) 1 calc PR 8
C66B C 0.5088(7) 0.8839(6) 1.0043(4) 0.095(4) Uani 0.723(12) 1 d PDU 8
H66D H 0.4666 0.9288 1.0009 0.142 Uiso 0.723(12) 1 calc PR 8
H66E H 0.5597 0.8887 1.0342 0.142 Uiso 0.723(12) 1 calc PR 8
H66F H 0.4791 0.8294 1.0329 0.142 Uiso 0.723(12) 1 calc PR 8
C67 C 0.7430(6) 0.1209(5) 0.6438(5) 0.090(2) Uiso 1 1 d . .
C68 C 0.8254(5) 0.1511(5) 0.6353(5) 0.091(2) Uiso 1 1 d . .
H68 H 0.8323 0.2048 0.6380 0.109 Uiso 1 1 calc R .
C69 C 0.9037(6) 0.1101(6) 0.6224(5) 0.116(3) Uiso 1 1 d . .
H69 H 0.9616 0.1343 0.6161 0.139 Uiso 1 1 calc R .
C70 C 0.8894(7) 0.0314(6) 0.6198(6) 0.117(3) Uiso 1 1 d . .
H70 H 0.9389 0.0005 0.6104 0.141 Uiso 1 1 calc R .
C71 C 0.8101(6) -0.0003(5) 0.6299(5) 0.098(3) Uiso 1 1 d . .
H71 H 0.8051 -0.0553 0.6299 0.118 Uiso 1 1 calc R .
C72 C 0.7335(6) 0.0377(6) 0.6406(5) 0.107(3) Uiso 1 1 d . .
H72 H 0.6768 0.0118 0.6457 0.129 Uiso 1 1 calc R .
C73 C 0.6670(6) 0.1629(6) 0.6581(6) 0.139(4) Uiso 1 1 d . .
H73A H 0.6137 0.1287 0.6626 0.209 Uiso 1 1 calc R .
H73B H 0.6627 0.2169 0.6128 0.209 Uiso 1 1 calc R .
H73C H 0.6714 0.1724 0.7090 0.209 Uiso 1 1 calc R .
C74 C 0.7991(5) 0.0489(5) 0.2644(5) 0.088(2) Uiso 1 1 d . .
C75 C 0.7134(6) 0.0390(5) 0.2934(5) 0.093(2) Uiso 1 1 d . .
H75 H 0.6671 0.0604 0.2576 0.112 Uiso 1 1 calc R .
C76 C 0.6936(6) -0.0022(5) 0.3750(6) 0.108(3) Uiso 1 1 d . .
H76 H 0.6332 -0.0100 0.3965 0.130 Uiso 1 1 calc R .
C77 C 0.7628(5) -0.0328(5) 0.4266(5) 0.093(2) Uiso 1 1 d . .
H77 H 0.7486 -0.0592 0.4836 0.111 Uiso 1 1 calc R .
C78 C 0.8474(5) -0.0265(4) 0.3991(4) 0.078(2) Uiso 1 1 d . .
H78 H 0.8936 -0.0493 0.4349 0.094 Uiso 1 1 calc R .
C79 C 0.8662(5) 0.0153(5) 0.3150(5) 0.090(2) Uiso 1 1 d . .
H79 H 0.9262 0.0202 0.2928 0.109 Uiso 1 1 calc R .
C80 C 0.8207(7) 0.0957(6) 0.1735(6) 0.149(4) Uiso 1 1 d . .
H80A H 0.8855 0.0982 0.1618 0.224 Uiso 1 1 calc R .
H80B H 0.7975 0.1528 0.1572 0.224 Uiso 1 1 calc R .
H80C H 0.7930 0.0663 0.1431 0.224 Uiso 1 1 calc R .

loop_
_atom_site_aniso_label
_atom_site_aniso_U_11
_atom_site_aniso_U_22
_atom_site_aniso_U_33
_atom_site_aniso_U_23
_atom_site_aniso_U_13
_atom_site_aniso_U_12
Pd1 0.0274(2) 0.0376(3) 0.0293(2) -0.01654(19) -0.00282(17) 0.00546(18)
Pd2 0.0305(2) 0.0482(3) 0.0235(2) -0.01473(19) -0.00431(17) 0.00053(19)
Pd3 0.026(9) 0.033(10) 0.024(9) -0.014(7) 0.010(6) -0.011(7)
Cl1 0.0339(7) 0.0572(9) 0.0390(8) -0.0215(7) -0.0028(6) 0.0127(7)
Cl2 0.0443(8) 0.0702(10) 0.0268(8) -0.0197(7) -0.0074(6) -0.0026(7)
S1 0.0360(8) 0.0401(8) 0.0369(8) -0.0222(6) -0.0048(6) 0.0070(6)
S2 0.0269(7) 0.0380(8) 0.0327(8) -0.0134(6) -0.0015(6) 0.0016(6)
S3 0.0363(8) 0.0486(9) 0.0279(8) -0.0121(6) -0.0015(6) 0.0023(7)
S4 0.0311(7) 0.0460(9) 0.0309(8) -0.0188(6) -0.0048(6) -0.0008(6)
N1 0.023(2) 0.028(2) 0.024(2) -0.0127(18) 0.0001(17) -0.0009(18)
N2 0.025(2) 0.041(3) 0.023(2) -0.0189(19) 0.0010(18) 0.0029(19)
C1 0.027(3) 0.032(3) 0.022(3) -0.012(2) -0.001(2) -0.001(2)
C2 0.038(3) 0.042(3) 0.021(3) -0.012(2) -0.011(2) 0.005(2)
C3 0.024(3) 0.040(3) 0.027(3) -0.018(2) -0.006(2) 0.011(2)
C4 0.025(3) 0.027(3) 0.031(3) -0.016(2) 0.002(2) -0.004(2)
C5 0.027(3) 0.032(3) 0.027(3) -0.014(2) -0.002(2) -0.003(2)
C6 0.022(3) 0.032(3) 0.026(3) -0.013(2) 0.000(2) -0.001(2)
C7 0.031(3) 0.038(3) 0.023(3) -0.015(2) -0.003(2) 0.003(2)
C8 0.035(3) 0.048(3) 0.021(3) -0.021(2) 0.000(2) 0.005(3)
C9 0.034(3) 0.031(3) 0.025(3) -0.015(2) 0.001(2) -0.006(2)
C10 0.025(3) 0.039(3) 0.021(3) -0.013(2) -0.001(2) -0.002(2)
C11 0.029(3) 0.039(3) 0.017(3) -0.015(2) 0.001(2) 0.005(2)
C12 0.027(3) 0.039(3) 0.032(3) -0.021(2) -0.002(2) -0.003(2)
C13 0.026(3) 0.034(3) 0.026(3) -0.015(2) -0.003(2) -0.002(2)
C14 0.027(3) 0.034(3) 0.023(3) -0.012(2) 0.003(2) 0.000(2)
C15 0.029(3) 0.031(3) 0.025(3) -0.011(2) -0.001(2) -0.001(2)
C16 0.029(3) 0.032(3) 0.030(3) -0.015(2) 0.000(2) 0.003(2)
C17 0.028(3) 0.046(3) 0.043(3) -0.028(3) -0.001(2) 0.006(2)
C18 0.032(3) 0.038(3) 0.037(3) -0.021(3) -0.003(2) 0.007(2)
C19 0.038(3) 0.043(3) 0.036(3) -0.024(3) -0.009(3) 0.004(3)
C20 0.041(3) 0.055(4) 0.041(4) -0.020(3) -0.003(3) 0.016(3)
C21 0.048(4) 0.070(4) 0.039(4) -0.022(3) 0.000(3) 0.019(3)
C22 0.040(3) 0.058(4) 0.035(3) -0.018(3) 0.000(3) -0.002(3)
C23 0.058(4) 0.068(5) 0.046(4) -0.020(3) -0.020(3) 0.022(3)
C24 0.060(4) 0.062(4) 0.045(4) -0.029(3) -0.011(3) 0.026(3)
C25 0.048(4) 0.096(6) 0.041(4) -0.023(4) -0.010(3) 0.002(4)
C26A 0.054(10) 0.048(11) 0.034(9) -0.023(7) -0.006(7) -0.013(8)
C27A 0.102(15) 0.125(15) 0.094(14) -0.040(10) -0.027(10) -0.024(10)
C28A 0.125(17) 0.129(16) 0.113(16) -0.033(11) 0.004(10) 0.030(11)
C26B 0.060(6) 0.085(8) 0.045(6) -0.035(5) -0.006(5) -0.005(6)
C27B 0.064(6) 0.130(9) 0.052(6) -0.038(6) -0.014(5) 0.009(6)
C28B 0.061(7) 0.087(7) 0.044(6) 0.002(5) -0.003(5) 0.024(5)
C29 0.023(3) 0.034(3) 0.031(3) -0.013(2) 0.000(2) -0.002(2)
C30 0.041(3) 0.039(3) 0.048(4) -0.014(3) -0.005(3) -0.010(3)
C31 0.050(4) 0.050(4) 0.058(4) -0.019(3) -0.015(3) -0.013(3)
C32 0.051(4) 0.048(4) 0.055(4) -0.021(3) -0.020(3) 0.005(3)
C33 0.062(4) 0.039(4) 0.048(4) -0.007(3) -0.020(3) 0.003(3)
C34 0.041(3) 0.031(3) 0.048(4) -0.010(3) -0.013(3) -0.005(3)
C35 0.088(5) 0.072(5) 0.063(5) -0.018(4) -0.036(4) 0.003(4)
C36A 0.091(11) 0.090(11) 0.091(11) -0.033(8) -0.033(9) -0.008(9)
C37A 0.138(14) 0.151(15) 0.123(14) -0.045(10) -0.042(10) -0.014(10)
C38A 0.123(13) 0.124(14) 0.130(13) -0.043(10) -0.045(10) 0.022(10)
C36B 0.141(10) 0.090(8) 0.067(7) -0.035(6) -0.040(7) -0.008(7)
C37B 0.098(8) 0.071(7) 0.080(8) 0.003(6) -0.067(6) -0.008(6)
C38B 0.084(8) 0.129(10) 0.113(9) -0.017(7) -0.060(7) 0.005(7)
C39 0.027(3) 0.035(3) 0.028(3) -0.017(2) -0.003(2) 0.006(2)
C40 0.023(3) 0.039(3) 0.031(3) -0.016(3) -0.001(2) -0.004(2)
C41 0.030(3) 0.046(3) 0.028(3) -0.016(3) -0.006(2) 0.004(3)
C42 0.026(3) 0.039(3) 0.026(3) -0.017(2) -0.008(2) 0.011(2)
C43 0.026(3) 0.043(3) 0.023(3) -0.016(2) -0.001(2) 0.002(2)
C44 0.027(3) 0.030(3) 0.023(3) -0.010(2) 0.000(2) 0.003(2)
C45 0.031(3) 0.054(4) 0.027(3) -0.012(3) -0.006(2) -0.008(3)
C46 0.039(3) 0.046(3) 0.025(3) -0.019(2) 0.000(2) -0.002(3)
C47 0.036(3) 0.041(3) 0.023(3) -0.007(2) -0.004(2) 0.006(3)
C48 0.038(3) 0.050(4) 0.030(3) -0.004(3) -0.006(3) 0.008(3)
C49 0.030(3) 0.050(4) 0.034(3) -0.011(3) -0.001(2) 0.002(3)
C50 0.035(3) 0.045(3) 0.032(3) -0.016(3) -0.004(2) -0.003(3)
C51 0.033(3) 0.045(3) 0.026(3) -0.008(3) -0.007(2) 0.003(3)
C52 0.032(3) 0.054(4) 0.041(4) -0.018(3) -0.003(3) 0.002(3)
C53 0.031(3) 0.053(4) 0.035(3) -0.001(3) -0.001(3) -0.002(3)
C54 0.068(4) 0.074(5) 0.038(4) -0.014(3) 0.012(3) -0.010(4)
C55 0.043(4) 0.086(5) 0.035(4) 0.006(3) -0.002(3) -0.015(3)
C56 0.043(4) 0.063(4) 0.062(4) -0.006(3) -0.002(3) -0.013(3)
C57 0.039(3) 0.051(4) 0.036(3) -0.026(3) -0.009(3) 0.005(3)
C58 0.082(5) 0.074(5) 0.040(4) -0.032(4) -0.005(3) 0.025(4)
C59 0.129(7) 0.067(5) 0.061(5) -0.035(4) -0.029(5) 0.037(5)
C60 0.075(5) 0.060(5) 0.076(5) -0.046(4) -0.023(4) 0.020(4)
C61 0.065(4) 0.067(5) 0.057(4) -0.039(4) -0.006(3) 0.007(4)
C62 0.054(4) 0.054(4) 0.041(4) -0.020(3) 0.000(3) 0.009(3)
C63 0.111(6) 0.075(6) 0.098(6) -0.056(5) -0.035(5) 0.032(5)
C64A 0.17(2) 0.17(2) 0.19(2) -0.071(13) -0.006(11) 0.005(11)
C65A 0.21(3) 0.21(3) 0.22(3) -0.079(14) -0.012(11) 0.015(11)
C66A 0.23(3) 0.21(3) 0.23(3) -0.095(14) -0.007(12) 0.010(11)
C64B 0.083(7) 0.102(8) 0.137(9) -0.066(7) -0.042(6) 0.028(6)
C65B 0.110(8) 0.059(6) 0.114(8) -0.037(6) -0.004(6) 0.029(6)
C66B 0.109(8) 0.100(8) 0.094(7) -0.059(6) -0.003(6) 0.044(6)

loop_
_atom_type_symbol
_atom_type_description
_atom_type_scat_dispersion_real
_atom_type_scat_dispersion_imag
_atom_type_scat_source
C C 0.0033 0.0016 'International Tables Vol C Tables 4.2.6.8 and 6.1.1.4'
H H 0.0000 0.0000 'International Tables Vol C Tables 4.2.6.8 and 6.1.1.4'
Cl Cl 0.1484 0.1585 'International Tables Vol C Tables 4.2.6.8 and 6.1.1.4'
N N 0.0061 0.0033 'International Tables Vol C Tables 4.2.6.8 and 6.1.1.4'
Pd Pd -0.9988 1.0072 'International Tables Vol C Tables 4.2.6.8 and 6.1.1.4'
S S 0.1246 0.1234 'International Tables Vol C Tables 4.2.6.8 and 6.1.1.4'

loop_
_geom_angle_atom_site_label_1
_geom_angle_atom_site_label_2
_geom_angle_atom_site_label_3
_geom_angle
_geom_angle_site_symmetry_1
_geom_angle_site_symmetry_3
C14 Pd1 S2 86.46(14) . .
C14 Pd1 S1 85.62(14) . .
S2 Pd1 S1 170.56(5) . .
C14 Pd1 Cl1 178.17(14) . .
S2 Pd1 Cl1 92.76(5) . .
S1 Pd1 Cl1 95.01(5) . .
C42 Pd2 S3 80.49(15) . .
C42 Pd2 S4 85.09(15) . .
S3 Pd2 S4 162.34(5) . .
C42 Pd2 Cl2 177.72(13) . .
S3 Pd2 Cl2 100.01(5) . .
S4 Pd2 Cl2 94.80(5) . .
N1 Pd3 N1 179.999(1) . 2_666
N1 Pd3 N2 89.42(14) . .
N1 Pd3 N2 90.58(14) 2_666 .
N1 Pd3 N2 90.58(14) . 2_666
N1 Pd3 N2 89.42(14) 2_666 2_666
N2 Pd3 N2 179.999(1) . 2_666
C19 S1 C17 103.9(2) . .
C19 S1 Pd1 103.09(18) . .
C17 S1 Pd1 100.78(16) . .
C29 S2 C18 102.9(2) . .
C29 S2 Pd1 109.72(17) . .
C18 S2 Pd1 101.27(16) . .
C47 S3 C45 106.2(2) . .
C47 S3 Pd2 118.98(18) . .
C45 S3 Pd2 98.29(17) . .
C57 S4 C46 104.5(2) . .
C57 S4 Pd2 104.97(19) . .
C46 S4 Pd2 98.18(17) . .
C1 N1 C4 104.6(4) . .
C1 N1 Pd3 127.0(3) . .
C4 N1 Pd3 128.2(3) . .
C9 N2 C6 109.8(4) . .
C9 N2 Pd3 124.9(3) . .
C6 N2 Pd3 125.1(3) . .
C9 N2 H2N 125.1 . .
C6 N2 H2N 125.1 . .
Pd3 N2 H2N 4.9 . .
N1 C1 C10 126.1(4) . 2_666
N1 C1 C2 111.1(4) . .
C10 C1 C2 122.8(4) 2_666 .
C3 C2 C1 106.7(4) . .
C3 C2 H2 126.6 . .
C1 C2 H2 126.6 . .
C2 C3 C4 106.5(4) . .
C2 C3 H3 126.7 . .
C4 C3 H3 126.7 . .
N1 C4 C5 125.2(4) . .
N1 C4 C3 110.9(4) . .
C5 C4 C3 123.8(4) . .
C6 C5 C4 125.0(4) . .
C6 C5 C11 117.2(4) . .
C4 C5 C11 117.8(4) . .
N2 C6 C5 126.2(4) . .
N2 C6 C7 106.3(4) . .
C5 C6 C7 127.4(4) . .
C8 C7 C6 107.7(4) . .
C8 C7 H7 126.2 . .
C6 C7 H7 126.2 . .
C7 C8 C9 109.3(4) . .
C7 C8 H8 125.3 . .
C9 C8 H8 125.3 . .
N2 C9 C8 106.8(4) . .
N2 C9 C10 125.2(4) . .
C8 C9 C10 128.0(4) . .
C9 C10 C1 125.7(4) . 2_666
C9 C10 C39 117.1(4) . .
C1 C10 C39 117.1(4) 2_666 .
C16 C11 C12 118.2(4) . .
C16 C11 C5 121.4(4) . .
C12 C11 C5 120.4(4) . .
C13 C12 C11 121.2(5) . .
C13 C12 H12 119.4 . .
C11 C12 H12 119.4 . .
C14 C13 C12 120.4(4) . .
C14 C13 C17 119.3(4) . .
C12 C13 C17 120.3(4) . .
C13 C14 C15 118.6(4) . .
C13 C14 Pd1 121.0(3) . .
C15 C14 Pd1 120.1(4) . .
C16 C15 C14 120.1(4) . .
C16 C15 C18 119.6(4) . .
C14 C15 C18 120.3(4) . .
C11 C16 C15 121.4(4) . .
C11 C16 H16 119.3 . .
C15 C16 H16 119.3 . .
C13 C17 S1 111.1(3) . .
C13 C17 H17A 109.4 . .
S1 C17 H17A 109.4 . .
C13 C17 H17B 109.4 . .
S1 C17 H17B 109.4 . .
H17A C17 H17B 108.0 . .
C15 C18 S2 110.7(3) . .
C15 C18 H18A 109.5 . .
S2 C18 H18A 109.5 . .
C15 C18 H18B 109.5 . .
S2 C18 H18B 109.5 . .
H18A C18 H18B 108.1 . .
C20 C19 C24 118.6(5) . .
C20 C19 S1 118.0(4) . .
C24 C19 S1 123.4(4) . .
C19 C20 C21 120.2(5) . .
C19 C20 H20 119.9 . .
C21 C20 H20 119.9 . .
C22 C21 C20 122.7(5) . .
C22 C21 H21 118.6 . .
C20 C21 H21 118.6 . .
C21 C22 C23 116.3(5) . .
C21 C22 C25 123.3(4) . .
C23 C22 C25 120.3(4) . .
C24 C23 C22 121.9(5) . .
C24 C23 H23 119.0 . .
C22 C23 H23 119.0 . .
C23 C24 C19 120.1(5) . .
C23 C24 H24 119.9 . .
C19 C24 H24 119.9 . .
C28A C25 C22 113.8(6) . .
C26B C25 C22 112.9(5) . .
C26B C25 C27B 110.9(5) . .
C22 C25 C27B 110.2(4) . .
C28A C25 C26A 110.6(6) . .
C22 C25 C26A 111.6(5) . .
C26B C25 C28B 108.0(5) . .
C22 C25 C28B 108.4(4) . .
C27B C25 C28B 106.2(5) . .
C28A C25 C27A 107.5(6) . .
C22 C25 C27A 107.0(6) . .
C26A C25 C27A 105.8(6) . .
C25 C26A H26A 109.5 . .
C25 C26A H26B 109.5 . .
H26A C26A H26B 109.5 . .
C25 C26A H26C 109.5 . .
H26A C26A H26C 109.5 . .
H26B C26A H26C 109.5 . .
C25 C27A H27A 109.5 . .
C25 C27A H27B 109.5 . .
H27A C27A H27B 109.5 . .
C25 C27A H27C 109.5 . .
H27A C27A H27C 109.5 . .
H27B C27A H27C 109.5 . .
C25 C28A H28A 109.5 . .
C25 C28A H28B 109.5 . .
H28A C28A H28B 109.5 . .
C25 C28A H28C 109.5 . .
H28A C28A H28C 109.5 . .
H28B C28A H28C 109.5 . .
C25 C26B H26D 109.5 . .
C25 C26B H26E 109.5 . .
H26D C26B H26E 109.5 . .
C25 C26B H26F 109.5 . .
H26D C26B H26F 109.5 . .
H26E C26B H26F 109.5 . .
C25 C27B H27D 109.5 . .
C25 C27B H27E 109.5 . .
H27D C27B H27E 109.5 . .
C25 C27B H27F 109.5 . .
H27D C27B H27F 109.5 . .
H27E C27B H27F 109.5 . .
C25 C28B H28D 109.5 . .
C25 C28B H28E 109.5 . .
H28D C28B H28E 109.5 . .
C25 C28B H28F 109.5 . .
H28D C28B H28F 109.5 . .
H28E C28B H28F 109.5 . .
C30 C29 C34 119.5(5) . .
C30 C29 S2 117.2(4) . .
C34 C29 S2 123.3(4) . .
C29 C30 C31 120.3(5) . .
C29 C30 H30 119.8 . .
C31 C30 H30 119.8 . .
C32 C31 C30 121.7(5) . .
C32 C31 H31 119.2 . .
C30 C31 H31 119.2 . .
C31 C32 C33 117.0(5) . .
C31 C32 C35 120.2(5) . .
C33 C32 C35 122.8(5) . .
C34 C33 C32 121.7(5) . .
C34 C33 H33 119.2 . .
C32 C33 H33 119.2 . .
C29 C34 C33 119.8(5) . .
C29 C34 H34 120.1 . .
C33 C34 H34 120.1 . .
C36A C35 C32 116.5(6) . .
C37B C35 C32 114.7(5) . .
C37B C35 C36B 112.4(5) . .
C32 C35 C36B 110.4(5) . .
C36A C35 C38A 110.9(6) . .
C32 C35 C38A 110.1(5) . .
C36A C35 C37A 107.4(6) . .
C32 C35 C37A 106.3(5) . .
C38A C35 C37A 105.0(6) . .
C37B C35 C38B 107.1(5) . .
C32 C35 C38B 107.0(4) . .
C36B C35 C38B 104.4(5) . .
C35 C36A H36A 109.5 . .
C35 C36A H36B 109.5 . .
H36A C36A H36B 109.5 . .
C35 C36A H36C 109.5 . .
H36A C36A H36C 109.5 . .
H36B C36A H36C 109.5 . .
C35 C37A H37A 109.5 . .
C35 C37A H37B 109.5 . .
H37A C37A H37B 109.5 . .
C35 C37A H37C 109.5 . .
H37A C37A H37C 109.5 . .
H37B C37A H37C 109.5 . .
C35 C38A H38A 109.5 . .
C35 C38A H38B 109.5 . .
H38A C38A H38B 109.5 . .
C35 C38A H38C 109.5 . .
H38A C38A H38C 109.5 . .
H38B C38A H38C 109.5 . .
C35 C36B H36D 109.5 . .
C35 C36B H36E 109.5 . .
H36D C36B H36E 109.5 . .
C35 C36B H36F 109.5 . .
H36D C36B H36F 109.5 . .
H36E C36B H36F 109.5 . .
C35 C37B H37D 109.5 . .
C35 C37B H37E 109.5 . .
H37D C37B H37E 109.5 . .
C35 C37B H37F 109.5 . .
H37D C37B H37F 109.5 . .
H37E C37B H37F 109.5 . .
C35 C38B H38D 109.5 . .
C35 C38B H38E 109.5 . .
H38D C38B H38E 109.5 . .
C35 C38B H38F 109.5 . .
H38D C38B H38F 109.5 . .
H38E C38B H38F 109.5 . .
C40 C39 C44 118.7(4) . .
C40 C39 C10 122.4(4) . .
C44 C39 C10 118.9(4) . .
C39 C40 C41 120.9(5) . .
C39 C40 H40 119.5 . .
C41 C40 H40 119.5 . .
C40 C41 C42 120.3(5) . .
C40 C41 C45 122.0(5) . .
C42 C41 C45 117.7(4) . .
C41 C42 C43 119.2(4) . .
C41 C42 Pd2 120.5(4) . .
C43 C42 Pd2 120.2(4) . .
C44 C43 C42 119.2(4) . .
C44 C43 C46 123.1(4) . .
C42 C43 C46 117.5(4) . .
C43 C44 C39 121.6(4) . .
C43 C44 H44 119.2 . .
C39 C44 H44 119.2 . .
C41 C45 S3 103.3(3) . .
C41 C45 H45A 111.1 . .
S3 C45 H45A 111.1 . .
C41 C45 H45B 111.1 . .
S3 C45 H45B 111.1 . .
H45A C45 H45B 109.1 . .
C43 C46 S4 111.6(3) . .
C43 C46 H46A 109.3 . .
S4 C46 H46A 109.3 . .
C43 C46 H46B 109.3 . .
S4 C46 H46B 109.3 . .
H46A C46 H46B 108.0 . .
C52 C47 C48 119.6(5) . .
C52 C47 S3 115.8(4) . .
C48 C47 S3 124.4(4) . .
C49 C48 C47 119.5(5) . .
C49 C48 H48 120.3 . .
C47 C48 H48 120.3 . .
C48 C49 C50 121.8(5) . .
C48 C49 H49 119.1 . .
C50 C49 H49 119.1 . .
C51 C50 C49 117.7(4) . .
C51 C50 C53 123.3(4) . .
C49 C50 C53 119.0(4) . .
C50 C51 C52 121.3(5) . .
C50 C51 H51 119.3 . .
C52 C51 H51 119.3 . .
C47 C52 C51 120.2(5) . .
C47 C52 H52 119.9 . .
C51 C52 H52 119.9 . .
C50 C53 C55 111.7(4) . .
C50 C53 C54 111.1(4) . .
C55 C53 C54 108.2(4) . .
C50 C53 C56 108.1(4) . .
C55 C53 C56 108.2(4) . .
C54 C53 C56 109.5(4) . .
C53 C54 H54A 109.5 . .
C53 C54 H54B 109.5 . .
H54A C54 H54B 109.5 . .
C53 C54 H54C 109.5 . .
H54A C54 H54C 109.5 . .
H54B C54 H54C 109.5 . .
C53 C55 H55A 109.5 . .
C53 C55 H55B 109.5 . .
H55A C55 H55B 109.5 . .
C53 C55 H55C 109.5 . .
H55A C55 H55C 109.5 . .
H55B C55 H55C 109.5 . .
C53 C56 H56A 109.5 . .
C53 C56 H56B 109.5 . .
H56A C56 H56B 109.5 . .
C53 C56 H56C 109.5 . .
H56A C56 H56C 109.5 . .
H56B C56 H56C 109.5 . .
C58 C57 C62 118.8(5) . .
C58 C57 S4 123.1(4) . .
C62 C57 S4 118.0(4) . .
C57 C58 C59 120.9(6) . .
C57 C58 H58 119.5 . .
C59 C58 H58 119.5 . .
C58 C59 C60 121.1(6) . .
C58 C59 H59 119.5 . .
C60 C59 H59 119.5 . .
C61 C60 C59 116.4(5) . .
C61 C60 C63 123.0(5) . .
C59 C60 C63 120.5(5) . .
C62 C61 C60 121.7(5) . .
C62 C61 H61 119.2 . .
C60 C61 H61 119.2 . .
C61 C62 C57 120.7(6) . .
C61 C62 H62 119.7 . .
C57 C62 H62 119.7 . .
C65B C63 C60 110.8(5) . .
C60 C63 C64A 110.9(6) . .
C60 C63 C65A 110.5(6) . .
C64A C63 C65A 109.5(6) . .
C65B C63 C66B 110.3(5) . .
C60 C63 C66B 110.6(5) . .
C60 C63 C66A 109.0(6) . .
C64A C63 C66A 108.8(6) . .
C65A C63 C66A 108.1(6) . .
C65B C63 C64B 109.5(5) . .
C60 C63 C64B 108.9(4) . .
C66B C63 C64B 106.7(5) . .
C63 C64A H64A 109.5 . .
C63 C64A H64B 109.5 . .
H64A C64A H64B 109.5 . .
C63 C64A H64C 109.5 . .
H64A C64A H64C 109.5 . .
H64B C64A H64C 109.5 . .
C63 C65A H65A 109.5 . .
C63 C65A H65B 109.5 . .
H65A C65A H65B 109.5 . .
C63 C65A H65C 109.5 . .
H65A C65A H65C 109.5 . .
H65B C65A H65C 109.5 . .
C63 C66A H66A 109.5 . .
C63 C66A H66B 109.5 . .
H66A C66A H66B 109.5 . .
C63 C66A H66C 109.5 . .
H66A C66A H66C 109.5 . .
H66B C66A H66C 109.5 . .
C63 C64B H64D 109.5 . .
C63 C64B H64E 109.5 . .
H64D C64B H64E 109.5 . .
C63 C64B H64F 109.5 . .
H64D C64B H64F 109.5 . .
H64E C64B H64F 109.5 . .
C63 C65B H65D 109.5 . .
C63 C65B H65E 109.5 . .
H65D C65B H65E 109.5 . .
C63 C65B H65F 109.5 . .
H65D C65B H65F 109.5 . .
H65E C65B H65F 109.5 . .
C63 C66B H66D 109.5 . .
C63 C66B H66E 109.5 . .
H66D C66B H66E 109.5 . .
C63 C66B H66F 109.5 . .
H66D C66B H66F 109.5 . .
H66E C66B H66F 109.5 . .
C68 C67 C73 123.8(9) . .
C68 C67 C72 116.6(8) . .
C73 C67 C72 119.6(8) . .
C67 C68 C69 125.5(9) . .
C67 C68 H68 117.2 . .
C69 C68 H68 117.2 . .
C70 C69 C68 114.6(9) . .
C70 C69 H69 122.7 . .
C68 C69 H69 122.7 . .
C71 C70 C69 121.2(10) . .
C71 C70 H70 119.4 . .
C69 C70 H70 119.4 . .
C70 C71 C72 125.9(10) . .
C70 C71 H71 117.1 . .
C72 C71 H71 117.1 . .
C71 C72 C67 116.2(9) . .
C71 C72 H72 121.9 . .
C67 C72 H72 121.9 . .
C67 C73 H73A 109.5 . .
C67 C73 H73B 109.5 . .
H73A C73 H73B 109.5 . .
C67 C73 H73C 109.5 . .
H73A C73 H73C 109.5 . .
H73B C73 H73C 109.5 . .
C75 C74 C79 120.8(8) . .
C75 C74 C80 118.9(8) . .
C79 C74 C80 120.2(8) . .
C74 C75 C76 119.3(9) . .
C74 C75 H75 120.4 . .
C76 C75 H75 120.4 . .
C75 C76 C77 119.4(9) . .
C75 C76 H76 120.3 . .
C77 C76 H76 120.3 . .
C78 C77 C76 122.4(9) . .
C78 C77 H77 118.8 . .
C76 C77 H77 118.8 . .
C77 C78 C79 117.2(8) . .
C77 C78 H78 121.4 . .
C79 C78 H78 121.4 . .
C74 C79 C78 120.8(8) . .
C74 C79 H79 119.6 . .
C78 C79 H79 119.6 . .
C74 C80 H80A 109.5 . .
C74 C80 H80B 109.5 . .
H80A C80 H80B 109.5 . .
C74 C80 H80C 109.5 . .
H80A C80 H80C 109.5 . .
H80B C80 H80C 109.5 . .

loop_
_geom_bond_atom_site_label_1
_geom_bond_atom_site_label_2
_geom_bond_distance
_geom_bond_site_symmetry_2
Pd1 C14 1.988(4) .
Pd1 S2 2.2804(14) .
Pd1 S1 2.2916(14) .
Pd1 Cl1 2.3925(12) .
Pd2 C42 1.990(5) .
Pd2 S3 2.2884(15) .
Pd2 S4 2.3124(14) .
Pd2 Cl2 2.3757(13) .
Pd3 N1 2.005(4) .
Pd3 N1 2.005(4) 2_666
Pd3 N2 2.105(4) .
Pd3 N2 2.105(4) 2_666
S1 C19 1.793(5) .
S1 C17 1.833(4) .
S2 C29 1.793(5) .
S2 C18 1.844(4) .
S3 C47 1.777(5) .
S3 C45 1.832(5) .
S4 C57 1.788(5) .
S4 C46 1.823(5) .
N1 C1 1.377(5) .
N1 C4 1.385(5) .
N2 C9 1.383(6) .
N2 C6 1.383(5) .
N2 H2N 0.8800 .
C1 C10 1.405(6) 2_666
C1 C2 1.449(6) .
C2 C3 1.356(6) .
C2 H2 0.9500 .
C3 C4 1.450(6) .
C3 H3 0.9500 .
C4 C5 1.414(6) .
C5 C6 1.388(6) .
C5 C11 1.502(6) .
C6 C7 1.433(6) .
C7 C8 1.360(6) .
C7 H7 0.9500 .
C8 C9 1.404(6) .
C8 H8 0.9500 .
C9 C10 1.405(6) .
C10 C1 1.405(6) 2_666
C10 C39 1.506(6) .
C11 C16 1.390(6) .
C11 C12 1.399(6) .
C12 C13 1.397(6) .
C12 H12 0.9500 .
C13 C14 1.394(6) .
C13 C17 1.501(6) .
C14 C15 1.411(6) .
C15 C16 1.393(6) .
C15 C18 1.507(6) .
C16 H16 0.9500 .
C17 H17A 0.9900 .
C17 H17B 0.9900 .
C18 H18A 0.9900 .
C18 H18B 0.9900 .
C19 C20 1.372(7) .
C19 C24 1.388(7) .
C20 C21 1.380(7) .
C20 H20 0.9500 .
C21 C22 1.376(7) .
C21 H21 0.9500 .
C22 C23 1.388(7) .
C22 C25 1.520(6) .
C23 C24 1.384(7) .
C23 H23 0.9500 .
C24 H24 0.9500 .
C25 C28A 1.518(7) .
C25 C26B 1.519(6) .
C25 C27B 1.535(6) .
C25 C26A 1.538(7) .
C25 C28B 1.580(6) .
C25 C27A 1.586(7) .
C26A H26A 0.9800 .
C26A H26B 0.9800 .
C26A H26C 0.9800 .
C27A H27A 0.9800 .
C27A H27B 0.9800 .
C27A H27C 0.9800 .
C28A H28A 0.9800 .
C28A H28B 0.9800 .
C28A H28C 0.9800 .
C26B H26D 0.9800 .
C26B H26E 0.9800 .
C26B H26F 0.9800 .
C27B H27D 0.9800 .
C27B H27E 0.9800 .
C27B H27F 0.9800 .
C28B H28D 0.9800 .
C28B H28E 0.9800 .
C28B H28F 0.9800 .
C29 C30 1.362(7) .
C29 C34 1.373(7) .
C30 C31 1.379(7) .
C30 H30 0.9500 .
C31 C32 1.377(7) .
C31 H31 0.9500 .
C32 C33 1.383(7) .
C32 C35 1.518(6) .
C33 C34 1.379(7) .
C33 H33 0.9500 .
C34 H34 0.9500 .
C35 C36A 1.498(7) .
C35 C37B 1.503(6) .
C35 C36B 1.541(6) .
C35 C38A 1.553(7) .
C35 C37A 1.596(7) .
C35 C38B 1.604(6) .
C36A H36A 0.9800 .
C36A H36B 0.9800 .
C36A H36C 0.9800 .
C37A H37A 0.9800 .
C37A H37B 0.9800 .
C37A H37C 0.9800 .
C38A H38A 0.9800 .
C38A H38B 0.9800 .
C38A H38C 0.9800 .
C36B H36D 0.9800 .
C36B H36E 0.9800 .
C36B H36F 0.9800 .
C37B H37D 0.9800 .
C37B H37E 0.9800 .
C37B H37F 0.9800 .
C38B H38D 0.9800 .
C38B H38E 0.9800 .
C38B H38F 0.9800 .
C39 C40 1.389(6) .
C39 C44 1.399(6) .
C40 C41 1.391(6) .
C40 H40 0.9500 .
C41 C42 1.395(7) .
C41 C45 1.510(7) .
C42 C43 1.420(6) .
C43 C44 1.384(6) .
C43 C46 1.509(7) .
C44 H44 0.9500 .
C45 H45A 0.9900 .
C45 H45B 0.9900 .
C46 H46A 0.9900 .
C46 H46B 0.9900 .
C47 C52 1.377(6) .
C47 C48 1.387(7) .
C48 C49 1.383(7) .
C48 H48 0.9500 .
C49 C50 1.402(6) .
C49 H49 0.9500 .
C50 C51 1.368(6) .
C50 C53 1.525(6) .
C51 C52 1.399(7) .
C51 H51 0.9500 .
C52 H52 0.9500 .
C53 C55 1.538(5) .
C53 C54 1.539(5) .
C53 C56 1.548(5) .
C54 H54A 0.9800 .
C54 H54B 0.9800 .
C54 H54C 0.9800 .
C55 H55A 0.9800 .
C55 H55B 0.9800 .
C55 H55C 0.9800 .
C56 H56A 0.9800 .
C56 H56B 0.9800 .
C56 H56C 0.9800 .
C57 C58 1.379(7) .
C57 C62 1.382(7) .
C58 C59 1.381(8) .
C58 H58 0.9500 .
C59 C60 1.411(8) .
C59 H59 0.9500 .
C60 C61 1.398(8) .
C60 C63 1.535(6) .
C61 C62 1.380(7) .
C61 H61 0.9500 .
C62 H62 0.9500 .
C63 C65B 1.535(6) .
C63 C64A 1.535(7) .
C63 C65A 1.542(7) .
C63 C66B 1.545(6) .
C63 C66A 1.552(8) .
C63 C64B 1.553(6) .
C64A H64A 0.9800 .
C64A H64B 0.9800 .
C64A H64C 0.9800 .
C65A H65A 0.9800 .
C65A H65B 0.9800 .
C65A H65C 0.9800 .
C66A H66A 0.9800 .
C66A H66B 0.9800 .
C66A H66C 0.9800 .
C64B H64D 0.9800 .
C64B H64E 0.9800 .
C64B H64F 0.9800 .
C65B H65D 0.9800 .
C65B H65E 0.9800 .
C65B H65F 0.9800 .
C66B H66D 0.9800 .
C66B H66E 0.9800 .
C66B H66F 0.9800 .
C67 C68 1.325(9) .
C67 C73 1.402(10) .
C67 C72 1.463(10) .
C68 C69 1.412(10) .
C68 H68 0.9500 .
C69 C70 1.391(11) .
C69 H69 0.9500 .
C70 C71 1.289(10) .
C70 H70 0.9500 .
C71 C72 1.352(10) .
C71 H71 0.9500 .
C72 H72 0.9500 .
C73 H73A 0.9800 .
C73 H73B 0.9800 .
C73 H73C 0.9800 .
C74 C75 1.342(9) .
C74 C79 1.367(10) .
C74 C80 1.521(11) .
C75 C76 1.364(10) .
C75 H75 0.9500 .
C76 C77 1.397(10) .
C76 H76 0.9500 .
C77 C78 1.320(9) .
C77 H77 0.9500 .
C78 C79 1.403(9) .
C78 H78 0.9500 .
C79 H79 0.9500 .
C80 H80A 0.9800 .
C80 H80B 0.9800 .
C80 H80C 0.9800 .

loop_
_geom_torsion_atom_site_label_1
_geom_torsion_atom_site_label_2
_geom_torsion_atom_site_label_3
_geom_torsion_atom_site_label_4
_geom_torsion
_geom_torsion_site_symmetry_1
_geom_torsion_site_symmetry_4
C14 Pd1 S1 C19 -100.4(2) . .
Cl1 Pd1 S1 C19 77.92(17) . .
C14 Pd1 S1 C17 6.9(2) . .
Cl1 Pd1 S1 C17 -174.85(18) . .
C14 Pd1 S2 C29 -113.8(2) . .
Cl1 Pd1 S2 C29 67.85(16) . .
C14 Pd1 S2 C18 -5.6(2) . .
Cl1 Pd1 S2 C18 176.08(17) . .
C42 Pd2 S3 C47 -147.7(2) . .
S4 Pd2 S3 C47 176.6(2) . .
Cl2 Pd2 S3 C47 30.03(19) . .
C42 Pd2 S3 C45 -34.0(2) . .
S4 Pd2 S3 C45 -69.7(2) . .
Cl2 Pd2 S3 C45 143.75(17) . .
C42 Pd2 S4 C57 86.5(2) . .
S3 Pd2 S4 C57 121.8(2) . .
Cl2 Pd2 S4 C57 -91.19(18) . .
C42 Pd2 S4 C46 -20.9(2) . .
S3 Pd2 S4 C46 14.3(2) . .
Cl2 Pd2 S4 C46 161.33(17) . .
N2 Pd3 N1 C1 178.2(4) . .
N2 Pd3 N1 C1 -1.8(4) 2_666 .
N2 Pd3 N1 C4 3.1(4) . .
N2 Pd3 N1 C4 -176.9(4) 2_666 .
N1 Pd3 N2 C9 178.2(4) . .
N1 Pd3 N2 C9 -1.8(4) 2_666 .
N1 Pd3 N2 C6 5.0(4) . .
N1 Pd3 N2 C6 -175.0(4) 2_666 .
C4 N1 C1 C10 -178.7(5) . 2_666
Pd3 N1 C1 C10 5.2(7) . 2_666
C4 N1 C1 C2 1.6(5) . .
Pd3 N1 C1 C2 -174.4(3) . .
N1 C1 C2 C3 -0.6(6) . .
C10 C1 C2 C3 179.7(4) 2_666 .
C1 C2 C3 C4 -0.6(5) . .
C1 N1 C4 C5 175.4(4) . .
Pd3 N1 C4 C5 -8.5(7) . .
C1 N1 C4 C3 -2.0(5) . .
Pd3 N1 C4 C3 174.0(3) . .
C2 C3 C4 N1 1.7(5) . .
C2 C3 C4 C5 -175.8(4) . .
N1 C4 C5 C6 5.7(8) . .
C3 C4 C5 C6 -177.2(4) . .
N1 C4 C5 C11 -172.4(4) . .
C3 C4 C5 C11 4.7(7) . .
C9 N2 C6 C5 177.0(4) . .
Pd3 N2 C6 C5 -8.9(7) . .
C9 N2 C6 C7 -2.6(5) . .
Pd3 N2 C6 C7 171.4(3) . .
C4 C5 C6 N2 3.7(8) . .
C11 C5 C6 N2 -178.2(4) . .
C4 C5 C6 C7 -176.7(5) . .
C11 C5 C6 C7 1.4(7) . .
N2 C6 C7 C8 3.0(5) . .
C5 C6 C7 C8 -176.6(5) . .
C6 C7 C8 C9 -2.3(6) . .
C6 N2 C9 C8 1.3(5) . .
Pd3 N2 C9 C8 -172.8(3) . .
C6 N2 C9 C10 179.3(5) . .
Pd3 N2 C9 C10 5.3(7) . .
C7 C8 C9 N2 0.7(6) . .
C7 C8 C9 C10 -177.3(5) . .
N2 C9 C10 C1 -8.6(8) . 2_666
C8 C9 C10 C1 169.0(5) . 2_666
N2 C9 C10 C39 173.1(4) . .
C8 C9 C10 C39 -9.3(8) . .
C6 C5 C11 C16 -122.8(5) . .
C4 C5 C11 C16 55.5(6) . .
C6 C5 C11 C12 56.5(6) . .
C4 C5 C11 C12 -125.2(5) . .
C16 C11 C12 C13 1.5(7) . .
C5 C11 C12 C13 -177.9(4) . .
C11 C12 C13 C14 -0.4(7) . .
C11 C12 C13 C17 -177.3(4) . .
C12 C13 C14 C15 -1.9(7) . .
C17 C13 C14 C15 175.0(4) . .
C12 C13 C14 Pd1 172.0(3) . .
C17 C13 C14 Pd1 -11.2(6) . .
S2 Pd1 C14 C13 -174.0(4) . .
S1 Pd1 C14 C13 0.9(4) . .
S2 Pd1 C14 C15 -0.2(4) . .
S1 Pd1 C14 C15 174.6(4) . .
C13 C14 C15 C16 3.0(7) . .
Pd1 C14 C15 C16 -170.8(3) . .
C13 C14 C15 C18 -177.9(4) . .
Pd1 C14 C15 C18 8.2(6) . .
C12 C11 C16 C15 -0.3(7) . .
C5 C11 C16 C15 179.0(4) . .
C14 C15 C16 C11 -2.0(7) . .
C18 C15 C16 C11 178.9(4) . .
C14 C13 C17 S1 16.8(6) . .
C12 C13 C17 S1 -166.3(4) . .
C19 S1 C17 C13 92.9(4) . .
Pd1 S1 C17 C13 -13.6(4) . .
C16 C15 C18 S2 166.3(4) . .
C14 C15 C18 S2 -12.8(6) . .
C29 S2 C18 C15 124.1(4) . .
Pd1 S2 C18 C15 10.6(4) . .
C17 S1 C19 C20 154.4(4) . .
Pd1 S1 C19 C20 -100.8(4) . .
C17 S1 C19 C24 -24.4(5) . .
Pd1 S1 C19 C24 80.4(5) . .
C24 C19 C20 C21 1.0(8) . .
S1 C19 C20 C21 -177.7(5) . .
C19 C20 C21 C22 0.7(9) . .
C20 C21 C22 C23 -1.6(9) . .
C20 C21 C22 C25 175.0(5) . .
C21 C22 C23 C24 0.8(9) . .
C25 C22 C23 C24 -175.9(5) . .
C22 C23 C24 C19 0.8(10) . .
C20 C19 C24 C23 -1.8(9) . .
S1 C19 C24 C23 176.9(5) . .
C21 C22 C25 C28A 163.9(15) . .
C23 C22 C25 C28A -19.6(14) . .
C21 C22 C25 C26B 11.1(9) . .
C23 C22 C25 C26B -172.4(7) . .
C21 C22 C25 C27B -113.6(8) . .
C23 C22 C25 C27B 62.9(8) . .
C21 C22 C25 C26A 37.9(13) . .
C23 C22 C25 C26A -145.6(12) . .
C21 C22 C25 C28B 130.6(7) . .
C23 C22 C25 C28B -52.9(7) . .
C21 C22 C25 C27A -77.4(14) . .
C23 C22 C25 C27A 99.1(13) . .
C18 S2 C29 C30 94.0(4) . .
Pd1 S2 C29 C30 -158.8(3) . .
C18 S2 C29 C34 -87.7(4) . .
Pd1 S2 C29 C34 19.5(5) . .
C34 C29 C30 C31 2.4(8) . .
S2 C29 C30 C31 -179.2(4) . .
C29 C30 C31 C32 -1.1(9) . .
C30 C31 C32 C33 -1.4(9) . .
C30 C31 C32 C35 179.9(5) . .
C31 C32 C33 C34 2.7(8) . .
C35 C32 C33 C34 -178.7(5) . .
C30 C29 C34 C33 -1.2(8) . .
S2 C29 C34 C33 -179.5(4) . .
C32 C33 C34 C29 -1.4(8) . .
C31 C32 C35 C36A -6.2(11) . .
C33 C32 C35 C36A 175.2(10) . .
C31 C32 C35 C37B 173.8(7) . .
C33 C32 C35 C37B -4.8(8) . .
C31 C32 C35 C36B -58.0(8) . .
C33 C32 C35 C36B 123.4(7) . .
C31 C32 C35 C38A 121.1(10) . .
C33 C32 C35 C38A -57.5(11) . .
C31 C32 C35 C37A -125.7(10) . .
C33 C32 C35 C37A 55.6(10) . .
C31 C32 C35 C38B 55.1(8) . .
C33 C32 C35 C38B -123.6(7) . .
C9 C10 C39 C40 68.1(6) . .
C1 C10 C39 C40 -110.3(5) 2_666 .
C9 C10 C39 C44 -114.0(5) . .
C1 C10 C39 C44 67.6(6) 2_666 .
C44 C39 C40 C41 0.1(7) . .
C10 C39 C40 C41 177.9(4) . .
C39 C40 C41 C42 -1.7(7) . .
C39 C40 C41 C45 179.9(4) . .
C40 C41 C42 C43 2.3(7) . .
C45 C41 C42 C43 -179.3(4) . .
C40 C41 C42 Pd2 -175.6(3) . .
C45 C41 C42 Pd2 2.8(6) . .
S3 Pd2 C42 C41 22.6(4) . .
S4 Pd2 C42 C41 -167.7(4) . .
S3 Pd2 C42 C43 -155.3(4) . .
S4 Pd2 C42 C43 14.4(3) . .
C41 C42 C43 C44 -1.2(7) . .
Pd2 C42 C43 C44 176.7(3) . .
C41 C42 C43 C46 -177.0(4) . .
Pd2 C42 C43 C46 0.9(6) . .
C42 C43 C44 C39 -0.5(7) . .
C46 C43 C44 C39 175.1(4) . .
C40 C39 C44 C43 1.1(7) . .
C10 C39 C44 C43 -176.9(4) . .
C40 C41 C45 S3 144.9(4) . .
C42 C41 C45 S3 -33.5(5) . .
C47 S3 C45 C41 166.6(3) . .
Pd2 S3 C45 C41 43.1(3) . .
C44 C43 C46 S4 163.0(4) . .
C42 C43 C46 S4 -21.4(6) . .
C57 S4 C46 C43 -80.7(4) . .
Pd2 S4 C46 C43 27.2(4) . .
C45 S3 C47 C52 166.5(4) . .
Pd2 S3 C47 C52 -84.1(4) . .
C45 S3 C47 C48 -7.7(5) . .
Pd2 S3 C47 C48 101.7(5) . .
C52 C47 C48 C49 -1.0(8) . .
S3 C47 C48 C49 173.1(4) . .
C47 C48 C49 C50 1.1(8) . .
C48 C49 C50 C51 0.0(8) . .
C48 C49 C50 C53 -176.5(5) . .
C49 C50 C51 C52 -1.3(8) . .
C53 C50 C51 C52 175.2(5) . .
C48 C47 C52 C51 -0.2(8) . .
S3 C47 C52 C51 -174.7(4) . .
C50 C51 C52 C47 1.4(8) . .
C51 C50 C53 C55 10.9(7) . .
C49 C50 C53 C55 -172.7(5) . .
C51 C50 C53 C54 131.8(5) . .
C49 C50 C53 C54 -51.8(6) . .
C51 C50 C53 C56 -108.0(5) . .
C49 C50 C53 C56 68.4(6) . .
C46 S4 C57 C58 -29.2(6) . .
Pd2 S4 C57 C58 -131.9(5) . .
C46 S4 C57 C62 154.7(4) . .
Pd2 S4 C57 C62 51.9(5) . .
C62 C57 C58 C59 -4.4(10) . .
S4 C57 C58 C59 179.5(5) . .
C57 C58 C59 C60 -0.5(11) . .
C58 C59 C60 C61 6.2(10) . .
C58 C59 C60 C63 -176.1(6) . .
C59 C60 C61 C62 -7.2(9) . .
C63 C60 C61 C62 175.1(5) . .
C60 C61 C62 C57 2.6(9) . .
C58 C57 C62 C61 3.4(9) . .
S4 C57 C62 C61 179.7(5) . .
C61 C60 C63 C65B 123.6(7) . .
C59 C60 C63 C65B -54.0(8) . .
C61 C60 C63 C64A -53.2(18) . .
C59 C60 C63 C64A 129.3(18) . .
C61 C60 C63 C65A -174.8(19) . .
C59 C60 C63 C65A 7.6(19) . .
C61 C60 C63 C66B 1.0(9) . .
C59 C60 C63 C66B -176.6(7) . .
C61 C60 C63 C66A 66.6(19) . .
C59 C60 C63 C66A -111.0(19) . .
C61 C60 C63 C64B -115.9(8) . .
C59 C60 C63 C64B 66.5(8) . .
C73 C67 C68 C69 178.7(8) . .
C72 C67 C68 C69 0.8(13) . .
C67 C68 C69 C70 -0.6(13) . .
C68 C69 C70 C71 -1.1(13) . .
C69 C70 C71 C72 2.7(16) . .
C70 C71 C72 C67 -2.4(14) . .
C68 C67 C72 C71 0.6(12) . .
C73 C67 C72 C71 -177.4(8) . .
C79 C74 C75 C76 2.8(13) . .
C80 C74 C75 C76 -179.4(8) . .
C74 C75 C76 C77 0.3(13) . .
C75 C76 C77 C78 -2.8(13) . .
C76 C77 C78 C79 2.1(12) . .
C75 C74 C79 C78 -3.5(13) . .
C80 C74 C79 C78 178.6(8) . .
C77 C78 C79 C74 1.0(12) . .

loop_
_platon_squeeze_void_nr
_platon_squeeze_void_average_x
_platon_squeeze_void_average_y
_platon_squeeze_void_average_z
_platon_squeeze_void_volume
_platon_squeeze_void_count_electrons
1 0.000 0.000 0.000 836.1 191.0
